data_2233462
loop_
_publ_author_name
'Wang, Kunyan'
'Chen, Chen'
'Jiang, Peng'
'Shi, Lu'
'Zhu, Hong-Jun'

_publ_section_title
;
 1,5-Bis[(2-methoxyethoxy)methyl]-1,5-naphthyridine-4,8(1<i>H</i>,5<i>H</i>)-dione
;
_journal_coeditor_code HB6550
_journal_issue 2
_journal_name_full 'Acta Crystallographica Section E'
_journal_page_first o280
_journal_paper_doi 10.1107/S1600536811054547
_journal_volume 68
_journal_year 2012
_chemical_formula_iupac 'C16 H22 N2 O6'
_chemical_formula_moiety 'C16 H22 N2 O6'
_chemical_formula_sum 'C16 H22 N2 O6'
_chemical_formula_weight 338.36
_chemical_melting_point 365
_chemical_name_systematic
;
1,5-Bis[(2-methoxyethoxy)methyl]-1,5-naphthyridine-
4,8(1<i>H</i>,5<i>H</i>)-dione
;
_space_group_IT_number 14
_symmetry_cell_setting monoclinic
_symmetry_space_group_name_Hall '-P 2yn'
_symmetry_space_group_name_H-M 'P 1 21/n 1'
_atom_sites_solution_hydrogens geom
_atom_sites_solution_primary direct
_atom_sites_solution_secondary difmap
_audit_creation_method SHELXL-97
_cell_angle_alpha 90.00
_cell_angle_beta 105.45(3)
_cell_angle_gamma 90.00
_cell_formula_units_Z 2
_cell_length_a 7.1610(14)
_cell_length_b 11.497(2)
_cell_length_c 10.734(2)
_cell_measurement_reflns_used 25
_cell_measurement_temperature 293(2)
_cell_measurement_theta_max 13
_cell_measurement_theta_min 9
_cell_volume 851.8(3)
_computing_cell_refinement 'CAD-4 EXPRESS (Enraf--Nonius, 1994)'
_computing_data_collection 'CAD-4 EXPRESS (Enraf--Nonius, 1994)'
_computing_data_reduction 'XCAD4 (Harms & Wocadlo, 1995)'
_computing_molecular_graphics 'SHELXTL (Sheldrick, 2008)'
_computing_publication_material 'SHELXTL (Sheldrick, 2008)'
_computing_structure_refinement 'SHELXL97 (Sheldrick, 2008)'
_computing_structure_solution 'SHELXS97 (Sheldrick, 2008)'
_diffrn_ambient_temperature 293(2)
_diffrn_measured_fraction_theta_full 0.999
_diffrn_measured_fraction_theta_max 0.999
_diffrn_measurement_device_type 'Enraf--Nonius CAD-4'
_diffrn_measurement_method \w/2\q
_diffrn_radiation_monochromator graphite
_diffrn_radiation_source 'fine-focus sealed tube'
_diffrn_radiation_type MoK\a
_diffrn_radiation_wavelength 0.71073
_diffrn_reflns_av_R_equivalents 0.0474
_diffrn_reflns_av_sigmaI/netI 0.0404
_diffrn_reflns_limit_h_max 8
_diffrn_reflns_limit_h_min 0
_diffrn_reflns_limit_k_max 13
_diffrn_reflns_limit_k_min -13
_diffrn_reflns_limit_l_max 12
_diffrn_reflns_limit_l_min -12
_diffrn_reflns_number 3261
_diffrn_reflns_theta_full 25.29
_diffrn_reflns_theta_max 25.29
_diffrn_reflns_theta_min 2.65
_diffrn_standards_decay_% 1
_diffrn_standards_interval_count 200
_diffrn_standards_interval_time 120
_diffrn_standards_number 3
_exptl_absorpt_coefficient_mu 0.101
_exptl_absorpt_correction_T_max 0.9899
_exptl_absorpt_correction_T_min 0.9702
_exptl_absorpt_correction_type psi-scan
_exptl_absorpt_process_details '(North <i>et al.</i>, 1968)'
_exptl_crystal_colour colourless
_exptl_crystal_density_diffrn 1.319
_exptl_crystal_density_method 'not measured'
_exptl_crystal_description block
_exptl_crystal_F_000 360
_exptl_crystal_size_max 0.30
_exptl_crystal_size_mid 0.20
_exptl_crystal_size_min 0.10
_refine_diff_density_max 0.243
_refine_diff_density_min -0.173
_refine_ls_extinction_coef 0.30(2)
_refine_ls_extinction_expression Fc^*^=kFc[1+0.001xFc^2^\l^3^/sin(2\q)]^-1/4^
_refine_ls_extinction_method 'SHELXL97 (Sheldrick, 2008)'
_refine_ls_goodness_of_fit_ref 1.009
_refine_ls_hydrogen_treatment constr
_refine_ls_matrix_type full
_refine_ls_number_parameters 110
_refine_ls_number_reflns 1549
_refine_ls_number_restraints 0
_refine_ls_restrained_S_all 1.009
_refine_ls_R_factor_all 0.0592
_refine_ls_R_factor_gt 0.0451
_refine_ls_shift/su_max 0.000
_refine_ls_shift/su_mean 0.000
_refine_ls_structure_factor_coef Fsqd
_refine_ls_weighting_details 'calc w=1/[\s^2^(Fo^2^)+(0.1000P)^2^+0.0260P] where P=(Fo^2^+2Fc^2^)/3'
_refine_ls_weighting_scheme calc
_refine_ls_wR_factor_gt 0.1285
_refine_ls_wR_factor_ref 0.1402
_reflns_number_gt 1246
_reflns_number_total 1549
_reflns_threshold_expression I>2\s(I)
_cod_data_source_file hb6550.cif
_cod_data_source_block I
_cod_original_sg_symbol_H-M 'P 21/n'
_cod_database_code 2233462
_cod_database_fobs_code 2233462

loop_
_symmetry_equiv_pos_as_xyz
'x, y, z'
'-x+1/2, y+1/2, -z+1/2'
'-x, -y, -z'
'x-1/2, -y-1/2, z-1/2'

loop_
_atom_site_type_symbol
_atom_site_label
_atom_site_fract_x
_atom_site_fract_y
_atom_site_fract_z
_atom_site_U_iso_or_equiv
_atom_site_adp_type
_atom_site_calc_flag
_atom_site_refinement_flags
_atom_site_occupancy
_atom_site_symmetry_multiplicity
N N1 0.03696(18) 0.64646(11) 0.57178(12) 0.0421(4) Uani d . 1 1
O O1 0.25472(18) 1.00854(10) 0.36603(13) 0.0584(4) Uani d . 1 1
C C1 0.2858(3) 1.0712(2) 0.2607(2) 0.0781(7) Uani d . 1 1
H H1A 0.2389 1.1492 0.2623 0.117 Uiso calc R 1 1
H H1B 0.2177 1.0341 0.1815 0.117 Uiso calc R 1 1
H H1C 0.4219 1.0729 0.2665 0.117 Uiso calc R 1 1
O O2 0.06007(17) 0.80910(9) 0.43882(11) 0.0532(4) Uani d . 1 1
C C5 0.1950(2) 0.62630(14) 0.67339(15) 0.0479(5) Uani d . 1 1
H H5A 0.2437 0.6875 0.7292 0.057 Uiso calc R 1 1
C C2 0.3185(3) 0.89321(17) 0.3692(2) 0.0658(6) Uani d . 1 1
H H2B 0.4581 0.8917 0.3836 0.079 Uiso calc R 1 1
H H2C 0.2603 0.8560 0.2869 0.079 Uiso calc R 1 1
C C3 0.2645(3) 0.82888(15) 0.4743(2) 0.0639(6) Uani d . 1 1
H H3A 0.3325 0.7551 0.4890 0.077 Uiso calc R 1 1
H H3B 0.3014 0.8736 0.5537 0.077 Uiso calc R 1 1
O O3 0.32189(18) 0.33513(10) 0.62397(14) 0.0672(5) Uani d . 1 1
C C4 -0.0118(2) 0.77036(13) 0.54011(17) 0.0494(5) Uani d . 1 1
H H4A -0.1514 0.7797 0.5165 0.059 Uiso calc R 1 1
H H4B 0.0419 0.8177 0.6160 0.059 Uiso calc R 1 1
C C6 0.2837(2) 0.52236(14) 0.69674(16) 0.0489(5) Uani d . 1 1
H H6A 0.3860 0.5132 0.7704 0.059 Uiso calc R 1 1
C C7 0.2259(2) 0.42641(13) 0.61247(15) 0.0449(4) Uani d . 1 1
C C8 0.0437(2) 0.44520(12) 0.50952(13) 0.0380(4) Uani d . 1 1

loop_
_atom_site_aniso_label
_atom_site_aniso_U_11
_atom_site_aniso_U_22
_atom_site_aniso_U_33
_atom_site_aniso_U_12
_atom_site_aniso_U_13
_atom_site_aniso_U_23
N1 0.0493(7) 0.0351(7) 0.0376(7) -0.0011(5) 0.0041(5) -0.0016(5)
O1 0.0678(8) 0.0436(7) 0.0690(9) 0.0043(5) 0.0273(7) 0.0064(5)
C1 0.0727(13) 0.0781(15) 0.0928(16) 0.0075(11) 0.0385(12) 0.0289(12)
O2 0.0602(8) 0.0402(6) 0.0513(7) -0.0052(5) 0.0012(6) 0.0059(5)
C5 0.0557(9) 0.0440(9) 0.0374(9) -0.0068(7) 0.0009(7) -0.0030(6)
C2 0.0697(11) 0.0493(11) 0.0836(14) 0.0087(9) 0.0291(10) 0.0052(9)
C3 0.0577(11) 0.0523(11) 0.0756(13) 0.0029(8) 0.0071(9) 0.0127(9)
O3 0.0602(8) 0.0429(7) 0.0812(10) 0.0086(5) -0.0114(7) 0.0018(6)
C4 0.0565(9) 0.0341(8) 0.0532(10) 0.0014(7) 0.0066(7) -0.0044(7)
C6 0.0490(9) 0.0464(9) 0.0413(9) -0.0051(7) -0.0054(7) 0.0051(7)
C7 0.0459(9) 0.0396(8) 0.0446(9) 0.0003(7) 0.0040(7) 0.0083(7)
C8 0.0442(8) 0.0341(8) 0.0346(8) -0.0035(6) 0.0086(6) 0.0034(6)

loop_
_atom_type_symbol
_atom_type_description
_atom_type_scat_dispersion_real
_atom_type_scat_dispersion_imag
_atom_type_scat_source
C C 0.0033 0.0016 'International Tables Vol C Tables 4.2.6.8 and 6.1.1.4'
H H 0.0000 0.0000 'International Tables Vol C Tables 4.2.6.8 and 6.1.1.4'
N N 0.0061 0.0033 'International Tables Vol C Tables 4.2.6.8 and 6.1.1.4'
O O 0.0106 0.0060 'International Tables Vol C Tables 4.2.6.8 and 6.1.1.4'

loop_
_geom_angle_atom_site_label_1
_geom_angle_atom_site_label_2
_geom_angle_atom_site_label_3
_geom_angle_site_symmetry_1
_geom_angle_site_symmetry_3
_geom_angle
C5 N1 C8 . 3_566 119.30(13)
C5 N1 C4 . . 116.10(13)
C8 N1 C4 3_566 . 123.37(13)
C2 O1 C1 . . 112.60(16)
O1 C1 H1A . . 109.5
O1 C1 H1B . . 109.5
H1A C1 H1B . . 109.5
O1 C1 H1C . . 109.5
H1A C1 H1C . . 109.5
H1B C1 H1C . . 109.5
C4 O2 C3 . . 114.06(14)
C6 C5 N1 . . 123.30(15)
C6 C5 H5A . . 118.3
N1 C5 H5A . . 118.3
O1 C2 C3 . . 109.96(17)
O1 C2 H2B . . 109.7
C3 C2 H2B . . 109.7
O1 C2 H2C . . 109.7
C3 C2 H2C . . 109.7
H2B C2 H2C . . 108.2
O2 C3 C2 . . 109.45(16)
O2 C3 H3A . . 109.8
C2 C3 H3A . . 109.8
O2 C3 H3B . . 109.8
C2 C3 H3B . . 109.8
H3A C3 H3B . . 108.2
O2 C4 N1 . . 111.85(13)
O2 C4 H4A . . 109.2
N1 C4 H4A . . 109.2
O2 C4 H4B . . 109.2
N1 C4 H4B . . 109.2
H4A C4 H4B . . 107.9
C5 C6 C7 . . 121.98(14)
C5 C6 H6A . . 119.0
C7 C6 H6A . . 119.0
O3 C7 C6 . . 122.30(14)
O3 C7 C8 . . 123.39(14)
C6 C7 C8 . . 114.30(13)
N1 C8 C8 3_566 3_566 119.73(16)
N1 C8 C7 3_566 . 119.50(13)
C8 C8 C7 3_566 . 120.73(16)

loop_
_geom_bond_atom_site_label_1
_geom_bond_atom_site_label_2
_geom_bond_site_symmetry_2
_geom_bond_distance
N1 C5 . 1.366(2)
N1 C8 3_566 1.3919(19)
N1 C4 . 1.4843(19)
O1 C2 . 1.400(2)
O1 C1 . 1.407(2)
C1 H1A . 0.9600
C1 H1B . 0.9600
C1 H1C . 0.9600
O2 C4 . 1.394(2)
O2 C3 . 1.429(2)
C5 C6 . 1.345(2)
C5 H5A . 0.9300
C2 C3 . 1.484(3)
C2 H2B . 0.9700
C2 H2C . 0.9700
C3 H3A . 0.9700
C3 H3B . 0.9700
O3 C7 . 1.2426(18)
C4 H4A . 0.9700
C4 H4B . 0.9700
C6 C7 . 1.417(2)
C6 H6A . 0.9300
C7 C8 . 1.484(2)
C8 N1 3_566 1.3919(19)
C8 C8 3_566 1.398(3)

loop_
_geom_hbond_atom_site_label_D
_geom_hbond_atom_site_label_H
_geom_hbond_atom_site_label_A
_geom_hbond_site_symmetry_A
_geom_hbond_distance_DH
_geom_hbond_distance_HA
_geom_hbond_distance_DA
_geom_hbond_angle_DHA
C5 H5A O3 2_556 0.93 2.45 3.264(2) 147
C6 H6A O1 4_676 0.93 2.58 3.397(2) 147

loop_
_geom_torsion_atom_site_label_1
_geom_torsion_atom_site_label_2
_geom_torsion_atom_site_label_3
_geom_torsion_atom_site_label_4
_geom_torsion_site_symmetry_1
_geom_torsion_site_symmetry_4
_geom_torsion
C8 N1 C5 C6 3_566 . 2.9(3)
C4 N1 C5 C6 . . -164.78(16)
C1 O1 C2 C3 . . -174.45(17)
C4 O2 C3 C2 . . -167.81(14)
O1 C2 C3 O2 . . 72.0(2)
C3 O2 C4 N1 . . -74.84(17)
C5 N1 C4 O2 . . 97.84(16)
C8 N1 C4 O2 3_566 . -69.31(19)
N1 C5 C6 C7 . . 3.7(3)
C5 C6 C7 O3 . . 170.47(16)
C5 C6 C7 C8 . . -8.8(2)
O3 C7 C8 N1 . 3_566 6.6(2)
C6 C7 C8 N1 . 3_566 -174.16(14)
O3 C7 C8 C8 . 3_566 -171.19(18)
C6 C7 C8 C8 . 3_566 8.1(2)
